data_4130883
loop_
_publ_author_name
'Kumar, Roopender'
'Linden, Anthony'
'Nevado, Cristina'

_publ_section_title
;
 Evidence for Direct Transmetalation of Au<sup>III</sup>-F with Boronic
 Acids.
;
_journal_issue 42
_journal_name_full 'Journal of the American Chemical Society'
_journal_page_first 13790
_journal_page_last 13793
_journal_paper_doi 10.1021/jacs.6b07763
_journal_volume 138
_journal_year 2016
_chemical_absolute_configuration ad
_chemical_formula_moiety 'C24 H9 Au F11 N, 3(H2 O)'
_chemical_formula_sum 'C24 H15 Au F11 N O3'
_chemical_formula_weight 771.34
_space_group_crystal_system orthorhombic
_space_group_IT_number 33
_space_group_name_Hall 'P 2c -2n'
_space_group_name_H-M_alt 'P n a 21'
_atom_sites_solution_hydrogens geom
_audit_creation_method SHELXL-2013
_cell_angle_alpha 90
_cell_angle_beta 90
_cell_angle_gamma 90
_cell_formula_units_Z 4
_cell_length_a 21.1376(3)
_cell_length_b 16.4885(2)
_cell_length_c 7.53055(8)
_cell_measurement_reflns_used 13319
_cell_measurement_temperature 160(2)
_cell_measurement_theta_max 32.3450
_cell_measurement_theta_min 2.6440
_cell_volume 2624.60(6)
_computing_cell_refinement 'CrysAlisPro, Version 1.171.36.28 (Agilent Technologies, 2013)'
_computing_data_collection 'CrysAlisPro, Version 1.171.36.28 (Agilent Technologies, 2013)'
_computing_data_reduction 'CrysAlisPro, Version 1.171.36.28 (Agilent Technologies, 2013)'
_computing_molecular_graphics 'ORTEPII (Johnson, 1976)'
_computing_publication_material 'SHELXL-2013 and PLATON (Spek, 2009)'
_computing_structure_refinement 'SHELXL-2013 (Sheldrick, 2008)'
_computing_structure_solution 'SHELXS-2013 (Sheldrick, 2008)'
_diffrn_ambient_temperature 160(2)
_diffrn_detector 'Atlas CCD camera on \k goniostat'
_diffrn_detector_area_resol_mean 10.3801
_diffrn_measured_fraction_theta_full 0.999
_diffrn_measured_fraction_theta_max 0.938
_diffrn_measurement_device_type 'Oxford Diffraction SuperNova, dual radiation diffractometer'
_diffrn_measurement_method '\w scans'
_diffrn_radiation_monochromator mirror
_diffrn_radiation_source 'SuperNova (Mo) X-ray Source'
_diffrn_radiation_type 'Mo K\a'
_diffrn_radiation_wavelength 0.71073
_diffrn_reflns_av_R_equivalents 0.0250
_diffrn_reflns_av_unetI/netI 0.0305
_diffrn_reflns_Laue_measured_fraction_full 0.999
_diffrn_reflns_Laue_measured_fraction_max 0.938
_diffrn_reflns_limit_h_max 31
_diffrn_reflns_limit_h_min -28
_diffrn_reflns_limit_k_max 22
_diffrn_reflns_limit_k_min -24
_diffrn_reflns_limit_l_max 11
_diffrn_reflns_limit_l_min -11
_diffrn_reflns_number 22332
_diffrn_reflns_point_group_measured_fraction_full 0.979
_diffrn_reflns_point_group_measured_fraction_max 0.870
_diffrn_reflns_theta_full 25.242
_diffrn_reflns_theta_max 32.454
_diffrn_reflns_theta_min 2.289
_exptl_absorpt_coefficient_mu 5.730
_exptl_absorpt_correction_T_max 0.587
_exptl_absorpt_correction_T_min 0.298
_exptl_absorpt_correction_type gaussian
_exptl_absorpt_process_details
;
Numerical absorption correction based on gaussian integration over
			a multifaceted crystal model
CrysAlisPro, Version 1.171.36.28 (Agilent Technologies, 2013)
;
_exptl_crystal_colour colourless
_exptl_crystal_density_diffrn 1.952
_exptl_crystal_description prism
_exptl_crystal_F_000 1472
_exptl_crystal_size_max 0.24
_exptl_crystal_size_mid 0.20
_exptl_crystal_size_min 0.13
_refine_diff_density_max 0.684
_refine_diff_density_min -0.853
_refine_diff_density_rms 0.101
_refine_ls_abs_structure_details
;
 Flack x determined using 2920 quotients [(I+)-(I-)]/[(I+)+(I-)]
 (Parsons and Flack (2004), Acta Cryst. A60, s61).
;
_refine_ls_abs_structure_Flack 0.075(3)
_refine_ls_extinction_method none
_refine_ls_goodness_of_fit_ref 1.065
_refine_ls_hydrogen_treatment constr
_refine_ls_matrix_type full
_refine_ls_number_parameters 335
_refine_ls_number_reflns 8226
_refine_ls_number_restraints 1
_refine_ls_restrained_S_all 1.065
_refine_ls_R_factor_all 0.0307
_refine_ls_R_factor_gt 0.0252
_refine_ls_shift/su_max 0.001
_refine_ls_shift/su_mean 0.000
_refine_ls_structure_factor_coef Fsqd
_refine_ls_weighting_details 'w=1/[\s^2^(Fo^2^)+(0.0245P)^2^+1.2062P] where P=(Fo^2^+2Fc^2^)/3'
_refine_ls_weighting_scheme calc
_refine_ls_wR_factor_gt 0.0561
_refine_ls_wR_factor_ref 0.0581
_reflns_Friedel_coverage 0.741
_reflns_Friedel_fraction_full 0.955
_reflns_Friedel_fraction_max 0.792
_reflns_number_gt 7286
_reflns_number_total 8226
_reflns_threshold_expression 'I > 2\s(I)'
_cod_data_source_file ja6b07763_si_009.cif
_cod_data_source_block NV1316
_cod_database_code 4130883
_shelx_space_group_comment
;
The symmetry employed for this shelxl refinement is uniquely defined
by the following loop, which should always be used as a source of
symmetry information in preference to the above space-group names.
They are only intended as comments.
;
_shelxl_version_number 2013-3

loop_
_space_group_symop_operation_xyz
'x, y, z'
'-x, -y, z+1/2'
'-x+1/2, y+1/2, z+1/2'
'x+1/2, -y+1/2, z'

loop_
_atom_site_label
_atom_site_type_symbol
_atom_site_fract_x
_atom_site_fract_y
_atom_site_fract_z
_atom_site_U_iso_or_equiv
_atom_site_adp_type
_atom_site_occupancy
_atom_site_site_symmetry_order
_atom_site_calc_flag
_atom_site_refinement_flags_posn
_atom_site_refinement_flags_adp
Au1 Au 0.15519(2) 0.45732(2) 0.74471(4) 0.02188(5) Uani 1 1 d . .
F1 F -0.07845(13) 0.39494(19) 0.9129(4) 0.0369(7) Uani 1 1 d . .
F2 F 0.21431(19) 0.3797(3) 0.3939(4) 0.0553(10) Uani 1 1 d . .
F3 F 0.29865(17) 0.2597(2) 0.3502(4) 0.0509(9) Uani 1 1 d . .
F4 F 0.34766(15) 0.1832(2) 0.6348(5) 0.0456(9) Uani 1 1 d . .
F5 F 0.31455(18) 0.2306(2) 0.9684(4) 0.0524(10) Uani 1 1 d . .
F6 F 0.23034(19) 0.3501(3) 1.0129(4) 0.0481(10) Uani 1 1 d . .
F7 F 0.2327(2) 0.5269(3) 1.0758(5) 0.0516(11) Uani 1 1 d . .
F8 F 0.3314(2) 0.6284(3) 1.1037(6) 0.0675(13) Uani 1 1 d . .
F9 F 0.38164(19) 0.6968(3) 0.8088(6) 0.0726(13) Uani 1 1 d . .
F10 F 0.3315(2) 0.6634(3) 0.4847(6) 0.0825(16) Uani 1 1 d . .
F11 F 0.2339(3) 0.5604(3) 0.4553(6) 0.0636(14) Uani 1 1 d . .
N1 N 0.08132(19) 0.5379(2) 0.7883(5) 0.0254(9) Uani 1 1 d . .
C1 C 0.0894(2) 0.6177(3) 0.8012(6) 0.0309(10) Uani 1 1 d . .
H1 H 0.1311 0.6391 0.8038 0.037 Uiso 1 1 calc R U
C2 C 0.0389(3) 0.6698(3) 0.8109(7) 0.0389(12) Uani 1 1 d . .
H2 H 0.0451 0.7260 0.8320 0.047 Uiso 1 1 calc R U
C3 C -0.0208(3) 0.6385(3) 0.7892(6) 0.0368(13) Uani 1 1 d . .
H3 H -0.0561 0.6742 0.7877 0.044 Uiso 1 1 calc R U
C4 C -0.0307(2) 0.5556(3) 0.7695(8) 0.0300(12) Uani 1 1 d . .
C5 C 0.0217(2) 0.5040(3) 0.7847(5) 0.0243(10) Uani 1 1 d . .
C6 C -0.0966(2) 0.5291(3) 0.7232(9) 0.0362(13) Uani 1 1 d . .
H61 H -0.0949 0.4777 0.6580 0.054 Uiso 1 1 calc R U
H62 H -0.1168 0.5706 0.6490 0.054 Uiso 1 1 calc R U
H63 H -0.1212 0.5218 0.8323 0.054 Uiso 1 1 calc R U
C7 C 0.0234(2) 0.4150(3) 0.7851(5) 0.0251(10) Uani 1 1 d . .
C8 C -0.0252(2) 0.3633(3) 0.8373(6) 0.0300(10) Uani 1 1 d . .
C9 C -0.0220(3) 0.2802(3) 0.8290(8) 0.0391(12) Uani 1 1 d . .
H9 H -0.0571 0.2474 0.8610 0.047 Uiso 1 1 calc R U
C10 C 0.0337(2) 0.2461(3) 0.7731(9) 0.0406(15) Uani 1 1 d . .
H10 H 0.0366 0.1889 0.7622 0.049 Uiso 1 1 calc R U
C11 C 0.0859(2) 0.2937(3) 0.7319(11) 0.0345(11) Uani 1 1 d . .
H11 H 0.1245 0.2689 0.6971 0.041 Uiso 1 1 calc R U
C12 C 0.08156(17) 0.3770(2) 0.7417(11) 0.0254(7) Uani 1 1 d . .
C13 C 0.2198(2) 0.3696(3) 0.7052(5) 0.0258(11) Uani 1 1 d . .
C14 C 0.2385(3) 0.3437(4) 0.5411(7) 0.0305(12) Uani 1 1 d . .
C15 C 0.2810(3) 0.2830(4) 0.5145(6) 0.0342(12) Uani 1 1 d . .
C16 C 0.3066(3) 0.2442(4) 0.6588(8) 0.0313(12) Uani 1 1 d . .
C17 C 0.2894(3) 0.2675(4) 0.8265(8) 0.0357(13) Uani 1 1 d . .
C18 C 0.2462(2) 0.3300(3) 0.8473(7) 0.0290(10) Uani 1 1 d . .
C19 C 0.2298(2) 0.5401(3) 0.7648(11) 0.0277(12) Uani 1 1 d . .
C20 C 0.2564(3) 0.5601(4) 0.9266(8) 0.0323(13) Uani 1 1 d . .
C21 C 0.3065(3) 0.6120(4) 0.9424(8) 0.0418(14) Uani 1 1 d . .
C22 C 0.3324(3) 0.6456(4) 0.7938(9) 0.0445(16) Uani 1 1 d . .
C23 C 0.3072(4) 0.6292(4) 0.6316(9) 0.0493(17) Uani 1 1 d . .
C24 C 0.2567(3) 0.5764(4) 0.6198(8) 0.0392(15) Uani 1 1 d . .

loop_
_atom_site_aniso_label
_atom_site_aniso_U_11
_atom_site_aniso_U_22
_atom_site_aniso_U_33
_atom_site_aniso_U_23
_atom_site_aniso_U_13
_atom_site_aniso_U_12
Au1 0.02138(7) 0.02237(8) 0.02190(6) -0.00406(11) -0.00114(12) 0.00194(5)
F1 0.0259(14) 0.048(2) 0.0366(16) -0.0008(14) 0.0046(12) -0.0011(13)
F2 0.075(3) 0.067(3) 0.0247(16) 0.0001(16) -0.0039(16) 0.040(2)
F3 0.066(2) 0.061(2) 0.0249(14) -0.0076(15) 0.0038(15) 0.0325(19)
F4 0.047(2) 0.053(2) 0.0369(17) -0.0071(16) -0.0025(14) 0.0290(16)
F5 0.064(2) 0.063(2) 0.0304(16) 0.0032(16) -0.0048(16) 0.034(2)
F6 0.062(2) 0.060(2) 0.0222(17) -0.0048(16) 0.0017(16) 0.0324(19)
F7 0.068(3) 0.059(3) 0.0274(18) 0.0014(16) -0.0042(17) -0.028(2)
F8 0.083(3) 0.071(3) 0.048(2) -0.005(2) -0.024(2) -0.042(3)
F9 0.068(3) 0.074(3) 0.076(3) 0.001(2) -0.008(2) -0.048(2)
F10 0.094(3) 0.103(4) 0.051(3) 0.013(3) 0.012(2) -0.057(3)
F11 0.082(3) 0.081(3) 0.028(2) 0.001(2) -0.002(2) -0.038(3)
N1 0.0268(18) 0.024(2) 0.026(2) -0.0034(13) -0.0021(13) 0.0051(15)
C1 0.035(2) 0.026(3) 0.032(2) -0.0061(17) -0.0036(18) 0.000(2)
C2 0.048(3) 0.025(3) 0.044(3) -0.007(2) -0.001(2) 0.010(2)
C3 0.042(3) 0.036(3) 0.032(3) -0.0053(18) -0.0001(19) 0.018(2)
C4 0.028(2) 0.036(2) 0.026(3) -0.0034(18) 0.002(2) 0.0107(18)
C5 0.026(2) 0.027(2) 0.020(2) -0.0050(14) -0.0013(14) 0.0018(17)
C6 0.029(2) 0.051(3) 0.029(4) -0.003(2) -0.002(2) 0.012(2)
C7 0.026(2) 0.027(2) 0.023(2) -0.0048(14) -0.0033(15) 0.0025(17)
C8 0.026(2) 0.037(3) 0.027(2) -0.0002(19) -0.0016(18) 0.002(2)
C9 0.032(3) 0.036(3) 0.050(3) 0.003(2) -0.003(2) -0.007(2)
C10 0.041(3) 0.025(2) 0.056(5) 0.004(2) -0.005(3) -0.001(2)
C11 0.031(2) 0.026(2) 0.046(3) -0.006(3) -0.002(3) 0.0053(18)
C12 0.0240(17) 0.0254(18) 0.0267(16) -0.003(3) 0.000(3) -0.0013(15)
C13 0.0202(19) 0.028(2) 0.030(3) -0.0047(17) 0.0012(15) 0.0033(18)
C14 0.036(3) 0.034(3) 0.021(2) 0.001(2) -0.001(2) 0.010(2)
C15 0.038(3) 0.041(3) 0.024(2) -0.008(2) 0.002(2) 0.012(2)
C16 0.028(3) 0.035(3) 0.031(3) -0.004(2) 0.000(2) 0.007(2)
C17 0.029(3) 0.044(4) 0.034(3) 0.003(2) -0.006(2) 0.007(2)
C18 0.030(2) 0.036(3) 0.022(2) -0.0034(19) -0.0002(19) 0.004(2)
C19 0.0240(18) 0.028(2) 0.031(4) -0.002(2) 0.003(2) -0.0016(16)
C20 0.036(3) 0.029(3) 0.032(3) 0.001(2) -0.004(2) -0.005(2)
C21 0.042(3) 0.044(4) 0.039(3) -0.006(3) -0.013(3) -0.010(3)
C22 0.042(3) 0.037(3) 0.054(4) -0.004(2) -0.003(2) -0.021(3)
C23 0.056(4) 0.055(4) 0.038(3) 0.005(3) 0.006(3) -0.026(3)
C24 0.047(4) 0.045(4) 0.026(3) -0.004(2) -0.001(2) -0.007(3)

loop_
_atom_type_symbol
_atom_type_description
_atom_type_scat_dispersion_real
_atom_type_scat_dispersion_imag
_atom_type_scat_source
C C 0.0033 0.0016 'International Tables Vol C Tables 4.2.6.8 and 6.1.1.4'
H H 0.0000 0.0000 'International Tables Vol C Tables 4.2.6.8 and 6.1.1.4'
Au Au -2.0133 8.8022 'International Tables Vol C Tables 4.2.6.8 and 6.1.1.4'
F F 0.0171 0.0103 'International Tables Vol C Tables 4.2.6.8 and 6.1.1.4'
N N 0.0061 0.0033 'International Tables Vol C Tables 4.2.6.8 and 6.1.1.4'
O O 0.0106 0.0060 'International Tables Vol C Tables 4.2.6.8 and 6.1.1.4'

loop_
_exptl_crystal_face_index_h
_exptl_crystal_face_index_k
_exptl_crystal_face_index_l
_exptl_crystal_face_perp_dist
_exptl_oxdiff_crystal_face_indexfrac_h
_exptl_oxdiff_crystal_face_indexfrac_k
_exptl_oxdiff_crystal_face_indexfrac_l
_exptl_oxdiff_crystal_face_x
_exptl_oxdiff_crystal_face_y
_exptl_oxdiff_crystal_face_z
-3 -4 10 0.1166 -2.9965 -3.9915 9.9873 -0.3613 0.8804 -0.1362
4 3 -10 0.1171 3.9956 2.9926 -9.9872 0.3480 -0.8731 0.1886
19 -18 0 0.0777 18.9817 -17.9792 0.0017 -0.2193 0.1381 0.9679
-17 19 -1 0.0825 -16.9834 18.9777 -1.0002 0.3098 -0.2112 -0.9272
-21 -17 0 0.0854 -20.9840 -16.9821 -0.0026 -0.9927 -0.1964 -0.0766
21 16 0 0.0761 20.9839 15.9832 0.0026 0.9592 0.1952 0.1035
-30 0 0 0.0425 -29.9744 -0.0013 -0.0032 -0.6052 -0.2518 -0.7632
30 2 0 0.0460 29.9746 1.9991 0.0033 0.6721 0.2542 0.7093

loop_
_geom_angle_atom_site_label_1
_geom_angle_atom_site_label_2
_geom_angle_atom_site_label_3
_geom_angle
C13 Au1 C12 92.83(18)
C13 Au1 N1 173.79(17)
C12 Au1 N1 81.01(16)
C13 Au1 C19 88.17(18)
C12 Au1 C19 176.5(3)
N1 Au1 C19 97.93(18)
C1 N1 C5 121.3(4)
C1 N1 Au1 123.2(3)
C5 N1 Au1 115.1(3)
N1 C1 C2 121.6(5)
N1 C1 H1 119.2
C2 C1 H1 119.2
C1 C2 C3 118.3(5)
C1 C2 H2 120.8
C3 C2 H2 120.8
C2 C3 C4 121.3(5)
C2 C3 H3 119.4
C4 C3 H3 119.4
C3 C4 C5 118.0(5)
C3 C4 C6 116.7(4)
C5 C4 C6 125.2(4)
N1 C5 C4 118.5(4)
N1 C5 C7 112.5(4)
C4 C5 C7 128.8(4)
C4 C6 H61 109.5
C4 C6 H62 109.5
H61 C6 H62 109.5
C4 C6 H63 109.5
H61 C6 H63 109.5
H62 C6 H63 109.5
C8 C7 C12 115.7(4)
C8 C7 C5 126.4(4)
C12 C7 C5 117.6(4)
F1 C8 C9 116.1(4)
F1 C8 C7 119.6(5)
C9 C8 C7 124.2(5)
C10 C9 C8 117.7(5)
C10 C9 H9 121.1
C8 C9 H9 121.1
C9 C10 C11 121.3(5)
C9 C10 H10 119.3
C11 C10 H10 119.3
C12 C11 C10 119.8(5)
C12 C11 H11 120.1
C10 C11 H11 120.1
C11 C12 C7 120.7(4)
C11 C12 Au1 126.6(3)
C7 C12 Au1 111.8(3)
C14 C13 C18 116.1(5)
C14 C13 Au1 123.7(4)
C18 C13 Au1 120.2(3)
F2 C14 C15 116.8(5)
F2 C14 C13 119.5(5)
C15 C14 C13 123.7(5)
F3 C15 C14 121.9(5)
F3 C15 C16 119.0(5)
C14 C15 C16 119.1(5)
F4 C16 C17 120.5(5)
F4 C16 C15 119.9(5)
C17 C16 C15 119.6(5)
F5 C17 C16 120.2(5)
F5 C17 C18 120.6(5)
C16 C17 C18 119.2(5)
F6 C18 C13 120.7(4)
F6 C18 C17 117.1(5)
C13 C18 C17 122.2(5)
C24 C19 C20 115.5(5)
C24 C19 Au1 122.8(5)
C20 C19 Au1 121.8(5)
F7 C20 C21 118.0(5)
F7 C20 C19 119.2(5)
C21 C20 C19 122.8(6)
F8 C21 C22 120.0(5)
F8 C21 C20 120.3(6)
C22 C21 C20 119.7(5)
F9 C22 C23 120.3(5)
F9 C22 C21 119.9(5)
C23 C22 C21 119.9(5)
F10 C23 C22 120.3(5)
F10 C23 C24 120.5(6)
C22 C23 C24 119.1(6)
F11 C24 C19 119.7(6)
F11 C24 C23 117.2(6)
C19 C24 C23 123.1(6)

loop_
_geom_bond_atom_site_label_1
_geom_bond_atom_site_label_2
_geom_bond_distance
Au1 C13 2.012(5)
Au1 C12 2.044(4)
Au1 N1 2.076(4)
Au1 C19 2.091(4)
F1 C8 1.365(5)
F2 C14 1.357(6)
F3 C15 1.348(5)
F4 C16 1.340(6)
F5 C17 1.340(6)
F6 C18 1.333(6)
F7 C20 1.346(7)
F8 C21 1.351(7)
F9 C22 1.344(6)
F10 C23 1.344(7)
F11 C24 1.355(7)
N1 C1 1.330(6)
N1 C5 1.379(6)
C1 C2 1.372(7)
C1 H1 0.9500
C2 C3 1.373(8)
C2 H2 0.9500
C3 C4 1.392(7)
C3 H3 0.9500
C4 C5 1.401(6)
C4 C6 1.501(7)
C5 C7 1.468(7)
C6 H61 0.9800
C6 H62 0.9800
C6 H63 0.9800
C7 C8 1.392(7)
C7 C12 1.418(6)
C8 C9 1.374(8)
C9 C10 1.370(8)
C9 H9 0.9500
C10 C11 1.389(7)
C10 H10 0.9500
C11 C12 1.378(6)
C11 H11 0.9500
C13 C14 1.366(7)
C13 C18 1.371(6)
C14 C15 1.358(7)
C15 C16 1.373(7)
C16 C17 1.370(7)
C17 C18 1.386(8)
C19 C24 1.369(9)
C19 C20 1.382(9)
C20 C21 1.367(8)
C21 C22 1.364(8)
C22 C23 1.361(9)
C23 C24 1.379(9)

loop_
_geom_torsion_atom_site_label_1
_geom_torsion_atom_site_label_2
_geom_torsion_atom_site_label_3
_geom_torsion_atom_site_label_4
_geom_torsion
C5 N1 C1 C2 -0.2(7)
Au1 N1 C1 C2 172.9(4)
N1 C1 C2 C3 -6.3(8)
C1 C2 C3 C4 4.1(8)
C2 C3 C4 C5 4.4(8)
C2 C3 C4 C6 -172.3(5)
C1 N1 C5 C4 8.9(6)
Au1 N1 C5 C4 -164.7(4)
C1 N1 C5 C7 -175.2(4)
Au1 N1 C5 C7 11.2(4)
C3 C4 C5 N1 -10.8(7)
C6 C4 C5 N1 165.6(5)
C3 C4 C5 C7 174.1(4)
C6 C4 C5 C7 -9.5(9)
N1 C5 C7 C8 158.2(4)
C4 C5 C7 C8 -26.4(7)
N1 C5 C7 C12 -16.4(6)
C4 C5 C7 C12 158.9(6)
C12 C7 C8 F1 167.7(5)
C5 C7 C8 F1 -7.0(7)
C12 C7 C8 C9 -7.7(7)
C5 C7 C8 C9 177.5(5)
F1 C8 C9 C10 -172.6(5)
C7 C8 C9 C10 3.0(8)
C8 C9 C10 C11 2.2(10)
C9 C10 C11 C12 -2.1(12)
C10 C11 C12 C7 -3.1(12)
C10 C11 C12 Au1 164.7(6)
C8 C7 C12 C11 7.6(10)
C5 C7 C12 C11 -177.2(6)
C8 C7 C12 Au1 -161.8(4)
C5 C7 C12 Au1 13.4(6)
C18 C13 C14 F2 179.7(5)
Au1 C13 C14 F2 2.0(8)
C18 C13 C14 C15 -0.6(8)
Au1 C13 C14 C15 -178.3(5)
F2 C14 C15 F3 0.3(9)
C13 C14 C15 F3 -179.4(5)
F2 C14 C15 C16 -179.6(6)
C13 C14 C15 C16 0.7(9)
F3 C15 C16 F4 -1.2(9)
C14 C15 C16 F4 178.7(6)
F3 C15 C16 C17 179.7(6)
C14 C15 C16 C17 -0.4(10)
F4 C16 C17 F5 1.6(10)
C15 C16 C17 F5 -179.4(5)
F4 C16 C17 C18 -179.1(5)
C15 C16 C17 C18 -0.1(10)
C14 C13 C18 F6 -179.1(5)
Au1 C13 C18 F6 -1.3(7)
C14 C13 C18 C17 0.1(8)
Au1 C13 C18 C17 177.9(4)
F5 C17 C18 F6 -1.3(8)
C16 C17 C18 F6 179.4(6)
F5 C17 C18 C13 179.5(5)
C16 C17 C18 C13 0.2(9)
C24 C19 C20 F7 -179.9(6)
Au1 C19 C20 F7 -1.6(8)
C24 C19 C20 C21 -0.5(8)
Au1 C19 C20 C21 177.8(5)
F7 C20 C21 F8 0.5(10)
C19 C20 C21 F8 -178.9(6)
F7 C20 C21 C22 178.9(6)
C19 C20 C21 C22 -0.5(10)
F8 C21 C22 F9 -1.7(10)
C20 C21 C22 F9 179.9(6)
F8 C21 C22 C23 -179.8(7)
C20 C21 C22 C23 1.8(10)
F9 C22 C23 F10 0.5(11)
C21 C22 C23 F10 178.6(7)
F9 C22 C23 C24 179.9(7)
C21 C22 C23 C24 -2.0(11)
C20 C19 C24 F11 179.8(6)
Au1 C19 C24 F11 1.5(9)
C20 C19 C24 C23 0.3(9)
Au1 C19 C24 C23 -178.0(6)
F10 C23 C24 F11 0.9(11)
C22 C23 C24 F11 -178.6(7)
F10 C23 C24 C19 -179.6(7)
C22 C23 C24 C19 0.9(12)

loop_
_platon_squeeze_void_nr
_platon_squeeze_void_average_x
_platon_squeeze_void_average_y
_platon_squeeze_void_average_z
_platon_squeeze_void_volume
_platon_squeeze_void_count_electrons
_platon_squeeze_void_content
1 -0.000 -0.000 -0.042 324 57 ' '
2 0.500 0.500 -0.039 324 57 ' '
